data_4114901
loop_
_publ_author_name
'Jonathan Bould'
'Robert Greatrex'
'John D. Kennedy'
'Daniel L. Ormsby'
'Michael G. S. Londesborough'
'Karen L. F. Callaghan'
'Mark Thornton-Pett'
'Trevor R. Spalding'
'Simon J. Teat'
'William Clegg'
'Hong Fang'
'Nigam P. Rath'
'Lawrence Barton'

_publ_section_title
;
 Structural Chemistry of arachno-Nonaboranes
;
_journal_name_full 'Journal of the American Chemical Society'
_journal_page_first 7429
_journal_page_last 7439
_journal_paper_doi 10.1021/ja025700d
_journal_volume 124
_journal_year 2002
_chemical_formula_sum 'C7 H22 B9 N'
_chemical_formula_weight 217.55
_chemical_name_systematic
; 
 ? 
;
_space_group_IT_number 19
_symmetry_cell_setting orthorhombic
_symmetry_space_group_name_Hall 'P 2ac 2ab'
_symmetry_space_group_name_H-M 'P 21 21 21'
_atom_sites_solution_hydrogens geom
_atom_sites_solution_primary direct
_atom_sites_solution_secondary difmap
_audit_creation_method SHELXL-97
_cell_angle_alpha 90.00
_cell_angle_beta 90.00
_cell_angle_gamma 90.00
_cell_formula_units_Z 4
_cell_length_a 10.1178(3)
_cell_length_b 5.64130(10)
_cell_length_c 24.5250(8)
_cell_measurement_temperature 150(2)
_cell_volume 1399.83(7)
_computing_cell_refinement 'DENZO-SMN (Otwinowski & Minor, 1996)'
_computing_data_collection 'COLLECT (Nonius, 1999)'
_computing_data_reduction 'DENZO-SMN (Otwinowski & Minor, 1996)'
_computing_molecular_graphics 'ORTEP3 for Windows (Farrugia, 1997)'
_computing_publication_material 'WC (Thornton-Pett, 2000)'
_computing_structure_refinement 'SHELXL-97 (Sheldrick, 1997)'
_computing_structure_solution 'SHELXS-97 (Sheldrick, 1990)'
_diffrn_ambient_temperature 150(2)
_diffrn_detector_area_resol_mean 9.091
_diffrn_measured_fraction_theta_full 0.994
_diffrn_measured_fraction_theta_max 0.994
_diffrn_measurement_device_type 'Nonius KappaCCD area detector diffractometer'
_diffrn_measurement_method
;
   Detector set at 30mm from sample with different 2theta offsets 
   1 degree phi exposures for chi=0 degree settings
   1 degree omega exposures for chi=90 degree settings
;
_diffrn_radiation_monochromator graphite
_diffrn_radiation_source 'fine-focus sealed tube'
_diffrn_radiation_type MoK\a
_diffrn_radiation_wavelength 0.71073
_diffrn_reflns_av_R_equivalents 0.0721
_diffrn_reflns_av_sigmaI/netI 0.0659
_diffrn_reflns_limit_h_max 12
_diffrn_reflns_limit_h_min -10
_diffrn_reflns_limit_k_max 6
_diffrn_reflns_limit_k_min -6
_diffrn_reflns_limit_l_max 30
_diffrn_reflns_limit_l_min -29
_diffrn_reflns_number 9569
_diffrn_reflns_theta_full 26.00
_diffrn_reflns_theta_max 26.00
_diffrn_reflns_theta_min 3.20
_exptl_absorpt_coefficient_mu 0.050
_exptl_absorpt_correction_T_max 0.9970
_exptl_absorpt_correction_T_min 0.9829
_exptl_absorpt_correction_type multi-scan
_exptl_absorpt_process_details
;
 Using multiple and symmetry-related data measurements via the program SORTAV
 See R.H. Blessing, Acta Cryst (1995), A51, 33-38 
;
_exptl_crystal_colour colourless
_exptl_crystal_density_diffrn 1.032
_exptl_crystal_description prism
_exptl_crystal_F_000 464
_exptl_crystal_size_max 0.35
_exptl_crystal_size_mid 0.09
_exptl_crystal_size_min 0.06
_refine_diff_density_max 0.178
_refine_diff_density_min -0.189
_refine_diff_density_rms 0.041
_refine_ls_abs_structure_details 'Flack H D (1983), Acta Cryst. A39, 876-881'
_refine_ls_abs_structure_Flack 0(2)
_refine_ls_extinction_coef 0.022(6)
_refine_ls_extinction_expression Fc^*^=kFc[1+0.001xFc^2^\l^3^/sin(2\q)]^-1/4^
_refine_ls_extinction_method SHELXL
_refine_ls_goodness_of_fit_ref 1.049
_refine_ls_hydrogen_treatment mixed
_refine_ls_matrix_type full
_refine_ls_number_parameters 207
_refine_ls_number_reflns 2726
_refine_ls_number_restraints 0
_refine_ls_restrained_S_all 1.049
_refine_ls_R_factor_all 0.0505
_refine_ls_R_factor_gt 0.0395
_refine_ls_shift/su_max 0.001
_refine_ls_shift/su_mean 0.000
_refine_ls_structure_factor_coef Fsqd
_refine_ls_weighting_details 'calc w=1/[\s^2^(Fo^2^)+(0.0363P)^2^+0.1660P] where P=(Fo^2^+2Fc^2^)/3'
_refine_ls_weighting_scheme calc
_refine_ls_wR_factor_gt 0.0880
_refine_ls_wR_factor_ref 0.0930
_reflns_number_gt 2446
_reflns_number_total 2726
_reflns_threshold_expression >2sigma(I)
_cod_data_source_file ja025700d_s2_6.cif
_cod_data_source_block mgsl52
_cod_database_code 4114901

loop_
_symmetry_equiv_pos_as_xyz
'x, y, z'
'x+1/2, -y+1/2, -z'
'-x, y+1/2, -z+1/2'
'-x+1/2, -y, z+1/2'

loop_
_atom_site_label
_atom_site_type_symbol
_atom_site_fract_x
_atom_site_fract_y
_atom_site_fract_z
_atom_site_U_iso_or_equiv
_atom_site_adp_type
_atom_site_occupancy
_atom_site_symmetry_multiplicity
_atom_site_calc_flag
_atom_site_refinement_flags
B1 B 0.10748(16) 0.8521(3) -0.05032(7) 0.0268(3) Uani 1 1 d .
H1 H 0.1322(15) 0.671(3) -0.0348(6) 0.038(4) Uiso 1 1 d .
B2 B 0.15830(16) 0.9520(3) -0.11600(7) 0.0281(3) Uani 1 1 d .
H2 H 0.2032(15) 0.826(3) -0.1450(7) 0.036(4) Uiso 1 1 d .
B3 B -0.01448(16) 0.9115(3) -0.10011(7) 0.0295(4) Uani 1 1 d .
H3 H -0.0657(16) 0.775(3) -0.1225(7) 0.039(4) Uiso 1 1 d .
B4 B 0.10938(15) 1.0485(3) 0.00349(6) 0.0258(3) Uani 1 1 d .
H4 H 0.0989(15) 1.234(3) 0.0119(6) 0.032(4) Uiso 1 1 d .
B5 B 0.23583(16) 1.0567(3) -0.05427(6) 0.0268(3) Uani 1 1 d .
H5 H 0.3433(16) 1.018(3) -0.0452(7) 0.037(4) Uiso 1 1 d .
H56 H 0.2221(17) 1.274(3) -0.0623(7) 0.044(5) Uiso 1 1 d .
B6 B 0.20066(17) 1.2459(3) -0.11244(7) 0.0298(4) Uani 1 1 d .
H6 H 0.2743(16) 1.335(3) -0.1380(7) 0.036(4) Uiso 1 1 d .
H67 H 0.0966(17) 1.356(3) -0.1111(7) 0.045(5) Uiso 1 1 d .
B7 B 0.03798(17) 1.1665(3) -0.13448(7) 0.0302(4) Uani 1 1 d .
H7 H 0.0065(15) 1.218(3) -0.1753(6) 0.031(4) Uiso 1 1 d .
B8 B -0.11257(17) 1.1614(3) -0.08285(7) 0.0326(4) Uani 1 1 d .
H8A H -0.0867(16) 1.349(3) -0.0822(6) 0.038(4) Uiso 1 1 d .
H8B H -0.2198(14) 1.122(3) -0.0959(6) 0.023(4) Uiso 1 1 d .
H89 H -0.0905(16) 1.166(3) -0.0290(6) 0.040(4) Uiso 1 1 d .
B9 B -0.04641(16) 0.9544(3) -0.02892(7) 0.0288(4) Uani 1 1 d .
H9 H -0.1153(16) 0.829(3) -0.0077(7) 0.041(4) Uiso 1 1 d .
N41 N 0.15117(11) 0.9141(2) 0.05755(5) 0.0273(3) Uani 1 1 d .
H41A H 0.1559 0.7543 0.0503 0.033 Uiso 1 1 calc R
H41B H 0.2343 0.9638 0.0675 0.033 Uiso 1 1 calc R
C42 C 0.05888(14) 0.9519(3) 0.10474(5) 0.0319(3) Uani 1 1 d .
H42A H -0.0319 0.9068 0.0938 0.038 Uiso 1 1 calc R
H42B H 0.0581 1.1220 0.1146 0.038 Uiso 1 1 calc R
C43 C 0.09958(14) 0.8079(2) 0.15351(6) 0.0273(3) Uani 1 1 d .
C44 C 0.20673(15) 0.8757(3) 0.18536(6) 0.0345(4) Uani 1 1 d .
H44 H 0.2515 1.0200 0.1777 0.041 Uiso 1 1 calc R
C45 C 0.24874(17) 0.7342(3) 0.22820(6) 0.0428(4) Uani 1 1 d .
H45 H 0.3225 0.7810 0.2496 0.051 Uiso 1 1 calc R
C46 C 0.18307(17) 0.5241(3) 0.23985(7) 0.0438(4) Uani 1 1 d .
H46 H 0.2127 0.4262 0.2689 0.053 Uiso 1 1 calc R
C47 C 0.07499(17) 0.4578(3) 0.20932(6) 0.0396(4) Uani 1 1 d .
H47 H 0.0290 0.3157 0.2178 0.048 Uiso 1 1 calc R
C48 C 0.03300(15) 0.5978(3) 0.16614(6) 0.0332(3) Uani 1 1 d .
H48 H -0.0413 0.5506 0.1451 0.040 Uiso 1 1 calc R

loop_
_atom_site_aniso_label
_atom_site_aniso_U_11
_atom_site_aniso_U_22
_atom_site_aniso_U_33
_atom_site_aniso_U_23
_atom_site_aniso_U_13
_atom_site_aniso_U_12
B1 0.0303(8) 0.0224(8) 0.0276(8) -0.0003(6) -0.0004(7) 0.0010(6)
B2 0.0314(8) 0.0295(8) 0.0234(8) -0.0019(7) 0.0027(7) 0.0024(6)
B3 0.0306(8) 0.0306(9) 0.0274(8) -0.0001(6) -0.0024(7) -0.0026(7)
B4 0.0270(7) 0.0271(8) 0.0234(8) 0.0014(6) 0.0007(6) 0.0006(6)
B5 0.0270(8) 0.0278(8) 0.0257(8) 0.0003(7) -0.0001(7) 0.0012(6)
B6 0.0302(9) 0.0317(9) 0.0276(9) 0.0010(7) 0.0026(7) -0.0006(6)
B7 0.0323(9) 0.0317(9) 0.0265(9) 0.0030(6) -0.0010(7) 0.0015(7)
B8 0.0283(8) 0.0397(10) 0.0297(9) 0.0061(7) -0.0002(7) 0.0026(7)
B9 0.0265(8) 0.0317(8) 0.0283(8) 0.0031(7) -0.0010(7) -0.0028(6)
N41 0.0257(6) 0.0311(6) 0.0252(6) -0.0003(5) 0.0020(5) 0.0008(5)
C42 0.0332(8) 0.0375(8) 0.0252(7) 0.0006(6) 0.0050(6) 0.0060(6)
C43 0.0281(7) 0.0312(8) 0.0226(7) -0.0017(5) 0.0049(6) 0.0032(6)
C44 0.0332(8) 0.0409(9) 0.0294(8) -0.0025(7) 0.0025(6) -0.0036(7)
C45 0.0380(9) 0.0625(11) 0.0279(8) -0.0014(8) -0.0052(7) 0.0044(8)
C46 0.0563(11) 0.0490(10) 0.0263(8) 0.0071(7) 0.0028(8) 0.0163(8)
C47 0.0541(10) 0.0308(8) 0.0339(8) 0.0020(6) 0.0137(7) 0.0025(7)
C48 0.0337(8) 0.0353(8) 0.0306(8) -0.0052(6) 0.0047(6) -0.0037(6)

loop_
_atom_type_symbol
_atom_type_description
_atom_type_scat_dispersion_real
_atom_type_scat_dispersion_imag
_atom_type_scat_source
C C 0.0033 0.0016 'International Tables Vol C Tables 4.2.6.8 and 6.1.1.4'
H H 0.0000 0.0000 'International Tables Vol C Tables 4.2.6.8 and 6.1.1.4'
B B 0.0013 0.0007 'International Tables Vol C Tables 4.2.6.8 and 6.1.1.4'
N N 0.0061 0.0033 'International Tables Vol C Tables 4.2.6.8 and 6.1.1.4'

loop_
_geom_angle_atom_site_label_1
_geom_angle_atom_site_label_2
_geom_angle_atom_site_label_3
_geom_angle
B4 B1 B5 66.92(10)
B4 B1 B9 64.29(9)
B5 B1 B9 117.67(12)
B4 B1 B3 114.52(11)
B5 B1 B3 110.90(12)
B9 B1 B3 61.40(9)
B4 B1 B2 119.06(12)
B5 B1 B2 61.62(9)
B9 B1 B2 115.18(12)
B3 B1 B2 61.14(9)
B4 B1 H1 109.0(8)
B5 B1 H1 117.3(8)
B9 B1 H1 113.6(8)
B3 B1 H1 124.3(8)
B2 B1 H1 122.1(8)
B6 B2 B7 61.68(10)
B6 B2 B1 109.37(12)
B7 B2 B1 104.38(11)
B6 B2 B5 62.11(9)
B7 B2 B5 106.82(11)
B1 B2 B5 58.04(9)
B6 B2 B3 110.69(12)
B7 B2 B3 58.49(9)
B1 B2 B3 59.04(9)
B5 B2 B3 106.33(11)
B6 B2 H2 123.6(9)
B7 B2 H2 123.9(8)
B1 B2 H2 119.8(9)
B5 B2 H2 124.9(8)
B3 B2 H2 117.1(8)
B7 B3 B1 106.07(12)
B7 B3 B8 68.39(10)
B1 B3 B8 112.09(12)
B7 B3 B9 114.40(12)
B1 B3 B9 58.57(9)
B8 B3 B9 63.87(10)
B7 B3 B2 59.88(9)
B1 B3 B2 59.82(9)
B8 B3 B2 119.49(12)
B9 B3 B2 111.58(11)
B7 B3 H3 119.2(9)
B1 B3 H3 123.4(9)
B8 B3 H3 114.9(9)
B9 B3 H3 120.4(9)
B2 B3 H3 116.4(9)
N41 B4 B1 109.65(11)
N41 B4 B9 116.82(12)
B1 B4 B9 58.34(9)
N41 B4 B5 116.97(11)
B1 B4 B5 56.96(9)
B9 B4 B5 105.07(10)
N41 B4 H4 109.5(8)
B1 B4 H4 140.7(8)
B9 B4 H4 106.2(8)
B5 B4 H4 100.7(8)
B1 B5 B2 60.35(9)
B1 B5 B6 106.68(11)
B2 B5 B6 56.51(9)
B1 B5 B4 56.12(9)
B2 B5 B4 108.86(11)
B6 B5 B4 117.74(11)
B1 B5 H5 125.2(8)
B2 B5 H5 121.3(8)
B6 B5 H5 117.2(8)
B4 B5 H5 119.5(8)
B1 B5 H56 125.2(8)
B2 B5 H56 98.1(8)
B6 B5 H56 43.8(8)
B4 B5 H56 93.8(8)
H5 B5 H56 109.3(11)
B2 B6 B7 60.83(10)
B2 B6 B5 61.38(9)
B7 B6 B5 105.69(11)
B2 B6 H56 102.3(8)
B7 B6 H56 119.0(8)
B5 B6 H56 43.3(8)
B2 B6 H6 125.8(9)
B7 B6 H6 124.5(8)
B5 B6 H6 125.9(8)
H56 B6 H6 112.6(12)
B2 B6 H67 106.2(8)
B7 B6 H67 49.0(8)
B5 B6 H67 116.5(8)
H56 B6 H67 93.4(11)
H6 B6 H67 111.4(12)
B3 B7 B2 61.63(10)
B3 B7 B6 109.83(12)
B2 B7 B6 57.49(9)
B3 B7 B8 56.42(9)
B2 B7 B8 110.76(11)
B6 B7 B8 121.18(12)
B3 B7 H67 125.5(7)
B2 B7 H67 97.5(7)
B6 B7 H67 43.1(7)
B8 B7 H67 94.5(7)
B3 B7 H7 124.9(8)
B2 B7 H7 128.0(8)
B6 B7 H7 118.7(8)
B8 B7 H7 111.5(8)
H67 B7 H7 107.9(11)
B3 B8 B9 58.50(9)
B3 B8 B7 55.19(9)
B9 B8 B7 100.61(10)
B3 B8 H8A 129.8(9)
B9 B8 H8A 120.4(8)
B7 B8 H8A 79.1(8)
B3 B8 H8B 108.0(7)
B9 B8 H8B 114.2(7)
B7 B8 H8B 123.3(7)
H8A B8 H8B 114.5(11)
B3 B8 H89 99.0(8)
B9 B8 H89 42.3(8)
B7 B8 H89 120.1(7)
H8A B8 H89 85.9(11)
H8B B8 H89 115.8(10)
B1 B9 B3 60.03(9)
B1 B9 B4 57.37(9)
B3 B9 B4 107.75(11)
B1 B9 B8 108.12(11)
B3 B9 B8 57.63(9)
B4 B9 B8 115.31(12)
B1 B9 H89 128.5(8)
B3 B9 H89 100.8(7)
B4 B9 H89 91.8(8)
B8 B9 H89 45.1(7)
B1 B9 H9 119.2(9)
B3 B9 H9 118.7(9)
B4 B9 H9 120.8(8)
B8 B9 H9 119.7(8)
H89 B9 H9 111.9(11)
C42 N41 B4 114.25(10)
C42 N41 H41A 108.7
B4 N41 H41A 108.7
C42 N41 H41B 108.7
B4 N41 H41B 108.7
H41A N41 H41B 107.6
N41 C42 C43 111.46(11)
N41 C42 H42A 109.3
C43 C42 H42A 109.3
N41 C42 H42B 109.3
C43 C42 H42B 109.3
H42A C42 H42B 108.0
C44 C43 C48 118.99(14)
C44 C43 C42 120.79(14)
C48 C43 C42 120.16(13)
C45 C44 C43 120.43(15)
C45 C44 H44 119.8
C43 C44 H44 119.8
C44 C45 C46 120.06(15)
C44 C45 H45 120.0
C46 C45 H45 120.0
C47 C46 C45 120.00(15)
C47 C46 H46 120.0
C45 C46 H46 120.0
C46 C47 C48 120.23(15)
C46 C47 H47 119.9
C48 C47 H47 119.9
C47 C48 C43 120.27(14)
C47 C48 H48 119.9
C43 C48 H48 119.9

loop_
_geom_bond_atom_site_label_1
_geom_bond_atom_site_label_2
_geom_bond_distance
B1 B4 1.723(2)
B1 B5 1.740(2)
B1 B9 1.741(2)
B1 B3 1.768(2)
B1 B2 1.782(2)
B1 H1 1.120(17)
B2 B6 1.714(2)
B2 B7 1.775(2)
B2 B5 1.804(2)
B2 B3 1.806(2)
B2 H2 1.103(17)
B3 B7 1.749(2)
B3 B8 1.775(2)
B3 B9 1.792(2)
B3 H3 1.080(17)
B4 N41 1.5848(19)
B4 B9 1.843(2)
B4 B5 1.909(2)
B4 H4 1.070(16)
B5 B6 1.817(2)
B5 H5 1.131(16)
B5 H56 1.248(16)
B6 B7 1.789(2)
B6 H56 1.259(17)
B6 H6 1.098(17)
B6 H67 1.224(17)
B7 B8 1.981(2)
B7 H67 1.352(17)
B7 H7 1.089(15)
B8 B9 1.887(2)
B8 H8A 1.093(18)
B8 H8B 1.152(14)
B8 H89 1.339(16)
B9 H89 1.272(18)
B9 H9 1.120(17)
N41 C42 1.5021(17)
N41 H41A 0.9200
N41 H41B 0.9200
C42 C43 1.5034(19)
C42 H42A 0.9900
C42 H42B 0.9900
C43 C44 1.390(2)
C43 C48 1.398(2)
C44 C45 1.386(2)
C44 H44 0.9500
C45 C46 1.388(2)
C45 H45 0.9500
C46 C47 1.377(2)
C46 H46 0.9500
C47 C48 1.388(2)
C47 H47 0.9500
C48 H48 0.9500
